data_7029800
loop_
_publ_author_name
'Zhang, Lei'
'Kuang, Xiaofei'
'Wu, Xiaoyuan'
'Yang, Wenbin'
'Lu, Canzhong'

_publ_section_title
;
 Supramolecular interactions induced hinge-like motion of a metal-organic
 framework accompanied by anisotropic thermal expansion.
;
_journal_issue 19
_journal_name_full 'Dalton transactions (Cambridge, England : 2003)'
_journal_page_first 7146
_journal_page_last 7152
_journal_paper_doi 10.1039/c3dt53580k
_journal_volume 43
_journal_year 2014
_chemical_formula_sum 'C72 H48 Ag4 Mo8 N24 O26'
_chemical_formula_weight 2864.34
_chemical_name_systematic
; 
 ? 
;
_space_group_IT_number 15
_symmetry_cell_setting monoclinic
_symmetry_space_group_name_Hall '-C 2yc'
_symmetry_space_group_name_H-M 'C 1 2/c 1'
_atom_sites_solution_hydrogens geom
_atom_sites_solution_primary direct
_atom_sites_solution_secondary difmap
_audit_creation_method SHELXL-97
_cell_angle_alpha 90.00
_cell_angle_beta 115.324(4)
_cell_angle_gamma 90.00
_cell_formula_units_Z 4
_cell_length_a 21.9362(7)
_cell_length_b 16.7329(5)
_cell_length_c 25.5715(11)
_cell_measurement_reflns_used 8995
_cell_measurement_temperature 440.01(10)
_cell_measurement_theta_max 28.7850
_cell_measurement_theta_min 3.1720
_cell_volume 8484.2(6)
_computing_structure_refinement 'SHELXL-97 (Sheldrick, 1997)'
_computing_structure_solution 'SHELXS-97 (Sheldrick, 1990)'
_diffrn_ambient_temperature 440.01(10)
_diffrn_detector_area_resol_mean 10.3503
_diffrn_measured_fraction_theta_full 0.972
_diffrn_measured_fraction_theta_max 0.972
_diffrn_measurement_device_type 'SuperNova, Dual, Cu at zero, Atlas'
_diffrn_measurement_method '\w scans'
_diffrn_radiation_monochromator mirror
_diffrn_radiation_source 'SuperNova (Mo) X-ray Source'
_diffrn_radiation_type MoK\a
_diffrn_radiation_wavelength 0.71073
_diffrn_reflns_av_R_equivalents 0.0292
_diffrn_reflns_av_sigmaI/netI 0.0325
_diffrn_reflns_limit_h_max 21
_diffrn_reflns_limit_h_min -26
_diffrn_reflns_limit_k_max 19
_diffrn_reflns_limit_k_min -18
_diffrn_reflns_limit_l_max 30
_diffrn_reflns_limit_l_min -20
_diffrn_reflns_number 19701
_diffrn_reflns_theta_full 25.00
_diffrn_reflns_theta_max 25.00
_diffrn_reflns_theta_min 3.06
_exptl_absorpt_coefficient_mu 2.132
_exptl_absorpt_correction_T_max 1.00000
_exptl_absorpt_correction_T_min 0.76672
_exptl_absorpt_correction_type multi-scan
_exptl_crystal_colour crimson
_exptl_crystal_density_diffrn 2.242
_exptl_crystal_density_method 'not measured'
_exptl_crystal_description block-like
_exptl_crystal_F_000 5520
_exptl_crystal_size_max 0.33
_exptl_crystal_size_mid 0.11
_exptl_crystal_size_min 0.07
_refine_diff_density_max 1.857
_refine_diff_density_min -1.010
_refine_diff_density_rms 0.142
_refine_ls_extinction_method none
_refine_ls_goodness_of_fit_ref 1.071
_refine_ls_hydrogen_treatment constr
_refine_ls_matrix_type full
_refine_ls_number_parameters 605
_refine_ls_number_reflns 7274
_refine_ls_number_restraints 0
_refine_ls_restrained_S_all 1.071
_refine_ls_R_factor_all 0.0585
_refine_ls_R_factor_gt 0.0472
_refine_ls_shift/su_max 0.001
_refine_ls_shift/su_mean 0.000
_refine_ls_structure_factor_coef Fsqd
_refine_ls_weighting_details 'calc w=1/[\s^2^(Fo^2^)+(0.0812P)^2^+43.3086P] where P=(Fo^2^+2Fc^2^)/3'
_refine_ls_weighting_scheme calc
_refine_ls_wR_factor_gt 0.1357
_refine_ls_wR_factor_ref 0.1465
_reflns_number_gt 5957
_reflns_number_total 7274
_reflns_threshold_expression >2sigma(I)
_cod_data_source_file c3dt53580k2.cif
_cod_data_source_block A_440K
_cod_depositor_comments
;Adding full bibliography for
 ./tmp-cod-update-bibliographies-12899/cifs/7029800.cif.
;
_cod_original_cell_volume 8484.2(5)
_cod_original_sg_symbol_H-M C2/c
_cod_database_code 7029800

loop_
_symmetry_equiv_pos_as_xyz
'x, y, z'
'-x, y, -z+1/2'
'x+1/2, y+1/2, z'
'-x+1/2, y+1/2, -z+1/2'
'-x, -y, -z'
'x, -y, z-1/2'
'-x+1/2, -y+1/2, -z'
'x+1/2, -y+1/2, z-1/2'

loop_
_atom_site_label
_atom_site_type_symbol
_atom_site_fract_x
_atom_site_fract_y
_atom_site_fract_z
_atom_site_U_iso_or_equiv
_atom_site_adp_type
_atom_site_occupancy
_atom_site_symmetry_multiplicity
_atom_site_calc_flag
_atom_site_refinement_flags
Ag1 Ag 0.34428(3) -0.04164(4) -0.63233(3) 0.0577(2) Uani 1 1 d .
Ag2 Ag 0.32166(3) 0.25405(5) -0.13281(3) 0.0658(2) Uani 1 1 d .
C9 C 0.5974(3) 0.4705(4) 0.0000(3) 0.0342(14) Uani 1 1 d .
C10 C 0.1235(3) 0.2563(4) -0.4990(3) 0.0340(14) Uani 1 1 d .
C15 C 0.0329(4) 0.3109(5) -0.5899(3) 0.0475(18) Uani 1 1 d .
H15A H 0.0541 0.2897 -0.6114 0.057 Uiso 1 1 calc R
C18 C 0.7201(3) 0.6503(4) -0.1083(3) 0.0417(15) Uani 1 1 d .
H18A H 0.7006 0.6540 -0.1485 0.050 Uiso 1 1 calc R
C19 C 0.0602(3) 0.3014(4) -0.5313(3) 0.0359(14) Uani 1 1 d .
C21 C 0.5027(3) 0.3844(4) -0.0047(3) 0.0404(15) Uani 1 1 d .
H21A H 0.5222 0.3837 0.0355 0.048 Uiso 1 1 calc R
C22 C 0.5327(3) 0.4261(4) -0.0341(3) 0.0340(13) Uani 1 1 d .
C23 C 0.2978(3) 0.0839(4) -0.4950(3) 0.0398(15) Uani 1 1 d .
H23A H 0.3199 0.0875 -0.4549 0.048 Uiso 1 1 calc R
C25 C 0.4435(3) 0.3438(4) -0.0358(3) 0.0432(16) Uani 1 1 d .
H25A H 0.4236 0.3163 -0.0155 0.052 Uiso 1 1 calc R
C26 C 0.6813(3) 0.5515(4) 0.0058(3) 0.0348(14) Uani 1 1 d .
C27 C 0.2097(3) 0.2253(4) -0.4134(3) 0.0362(14) Uani 1 1 d .
C28 C 0.7767(4) 0.6376(4) 0.0088(3) 0.0458(16) Uani 1 1 d .
H28A H 0.7975 0.6348 0.0489 0.055 Uiso 1 1 calc R
C32 C 0.2361(3) 0.0658(4) -0.6112(3) 0.0447(16) Uani 1 1 d .
H32A H 0.2145 0.0591 -0.6511 0.054 Uiso 1 1 calc R
C35 C 0.7113(3) 0.4929(4) 0.1511(3) 0.0414(15) Uani 1 1 d .
C36 C 0.2426(3) 0.2359(4) -0.3498(3) 0.0425(16) Uani 1 1 d .
C37 C 0.0256(3) 0.3347(5) -0.5018(3) 0.0482(18) Uani 1 1 d .
H37A H 0.0423 0.3295 -0.4619 0.058 Uiso 1 1 calc R
C38 C -0.0328(4) 0.3745(5) -0.5321(3) 0.0535(19) Uani 1 1 d .
H38A H -0.0547 0.3970 -0.5116 0.064 Uiso 1 1 calc R
C39 C 0.6792(3) 0.5017(4) 0.0868(3) 0.0386(15) Uani 1 1 d .
C40 C 0.7144(3) 0.6006(4) -0.0233(3) 0.0359(14) Uani 1 1 d .
C41 C 0.2054(3) 0.1725(4) -0.4955(3) 0.0346(14) Uani 1 1 d .
C42 C 0.6782(4) 0.4572(5) 0.1798(3) 0.059(2) Uani 1 1 d .
H42A H 0.6342 0.4392 0.1596 0.070 Uiso 1 1 calc R
C43 C 0.2356(3) 0.1219(4) -0.5259(3) 0.0368(14) Uani 1 1 d .
C45 C 0.3254(3) 0.0410(4) -0.5257(3) 0.0403(15) Uani 1 1 d .
H45A H 0.3675 0.0177 -0.5052 0.048 Uiso 1 1 calc R
C47 C 0.6866(3) 0.6084(4) -0.0823(3) 0.0397(15) Uani 1 1 d .
H47A H 0.6450 0.5854 -0.1048 0.048 Uiso 1 1 calc R
C48 C -0.0268(3) 0.3524(5) -0.6166(3) 0.0502(18) Uani 1 1 d .
H48A H -0.0446 0.3592 -0.6565 0.060 Uiso 1 1 calc R
C49 C 0.2044(4) 0.1112(4) -0.5855(3) 0.0455(16) Uani 1 1 d .
H49A H 0.1626 0.1344 -0.6075 0.055 Uiso 1 1 calc R
C50 C 0.5016(3) 0.4254(5) -0.0934(3) 0.0469(17) Uani 1 1 d .
H50A H 0.5197 0.4539 -0.1146 0.056 Uiso 1 1 calc R
C51 C 0.8052(4) 0.5062(6) 0.2417(3) 0.061(2) Uani 1 1 d .
H51A H 0.8492 0.5238 0.2629 0.074 Uiso 1 1 calc R
C52 C 0.8065(4) 0.6790(5) -0.0219(3) 0.0503(18) Uani 1 1 d .
H52A H 0.8481 0.7032 -0.0009 0.060 Uiso 1 1 calc R
C53 C 0.7109(4) 0.4482(6) 0.2392(3) 0.064(2) Uani 1 1 d .
H53A H 0.6878 0.4244 0.2583 0.077 Uiso 1 1 calc R
C55 C 0.7771(4) 0.5176(5) 0.1826(3) 0.055(2) Uani 1 1 d .
H55A H 0.8016 0.5411 0.1647 0.066 Uiso 1 1 calc R
C56 C 0.4435(4) 0.3819(5) -0.1211(3) 0.0526(19) Uani 1 1 d .
H56A H 0.4240 0.3801 -0.1613 0.063 Uiso 1 1 calc R
C57 C 0.2150(4) 0.2868(5) -0.3233(3) 0.057(2) Uani 1 1 d .
H57A H 0.1764 0.3161 -0.3452 0.069 Uiso 1 1 calc R
C58 C 0.3011(4) 0.1965(5) -0.3157(3) 0.057(2) Uani 1 1 d .
H58A H 0.3229 0.1643 -0.3321 0.068 Uiso 1 1 calc R
C59 C 0.3267(4) 0.2057(6) -0.2569(4) 0.070(3) Uani 1 1 d .
H59A H 0.3659 0.1779 -0.2344 0.083 Uiso 1 1 calc R
C60 C 0.2453(5) 0.2935(6) -0.2639(3) 0.064(2) Uani 1 1 d .
H60A H 0.2271 0.3291 -0.2464 0.076 Uiso 1 1 calc R
N1 N 0.2958(3) 0.0308(3) -0.5827(2) 0.0409(13) Uani 1 1 d .
N2 N -0.0606(3) 0.3834(4) -0.5891(3) 0.0467(14) Uani 1 1 d .
N3 N 0.3002(3) 0.2509(4) -0.2298(3) 0.0593(18) Uani 1 1 d .
N4 N 0.1480(3) 0.2110(3) -0.5283(2) 0.0384(12) Uani 1 1 d .
N5 N 0.1527(3) 0.2669(3) -0.4418(2) 0.0408(13) Uani 1 1 d .
N6 N 0.2377(3) 0.1771(3) -0.4379(2) 0.0394(13) Uani 1 1 d .
N7 N 0.7794(3) 0.6857(3) -0.0784(3) 0.0433(14) Uani 1 1 d .
N8 N 0.4134(3) 0.3420(4) -0.0932(3) 0.0472(14) Uani 1 1 d .
N9 N 0.7746(3) 0.4725(4) 0.2704(3) 0.0563(17) Uani 1 1 d .
N10 N 0.6252(3) 0.5116(3) -0.0277(2) 0.0381(12) Uani 1 1 d .
N11 N 0.6224(3) 0.4626(3) 0.0578(2) 0.0397(13) Uani 1 1 d .
N12 N 0.7104(3) 0.5492(4) 0.0637(2) 0.0434(13) Uani 1 1 d .
Mo1 Mo 0.5000 -0.03266(7) -0.7500 0.0621(3) Uani 1 2 d S
Mo2 Mo 0.49853(3) 0.09036(4) -0.63926(2) 0.03877(17) Uani 1 1 d .
Mo3 Mo 0.49121(3) 0.28991(4) -0.64280(3) 0.04095(18) Uani 1 1 d .
Mo4 Mo 0.5000 0.40333(7) -0.7500 0.0579(3) Uani 1 2 d S
Mo5 Mo 0.40745(3) 0.19301(3) -0.79047(3) 0.03757(17) Uani 1 1 d .
O1 O 0.5634(7) -0.0939(7) -0.7072(7) 0.185(6) Uani 1 1 d .
O2 O 0.4659(3) 0.0164(4) -0.7056(3) 0.0657(15) Uani 1 1 d .
O3 O 0.4273(3) 0.0824(5) -0.6304(3) 0.0796(19) Uani 1 1 d .
O4 O 0.5534(3) 0.0300(5) -0.5861(3) 0.088(2) Uani 1 1 d .
O5 O 0.5330(3) 0.1903(4) -0.6066(2) 0.0631(15) Uani 1 1 d .
O6 O 0.4471(4) 0.1871(4) -0.7148(3) 0.0722(17) Uani 1 1 d .
O7 O 0.4241(3) 0.1056(4) -0.8225(3) 0.0769(18) Uani 1 1 d .
O8 O 0.3228(3) 0.1975(4) -0.8183(3) 0.0734(18) Uani 1 1 d .
O9 O 0.4219(3) 0.2876(5) -0.6291(3) 0.085(2) Uani 1 1 d .
O10 O 0.5433(3) 0.3511(5) -0.5924(3) 0.089(2) Uani 1 1 d .
O11 O 0.4528(3) 0.3572(4) -0.7111(3) 0.0725(17) Uani 1 1 d .
O12 O 0.4349(3) 0.2810(4) -0.8152(3) 0.0674(16) Uani 1 1 d .
O13 O 0.5587(4) 0.4632(5) -0.7013(3) 0.102(2) Uani 1 1 d .

loop_
_atom_site_aniso_label
_atom_site_aniso_U_11
_atom_site_aniso_U_22
_atom_site_aniso_U_33
_atom_site_aniso_U_23
_atom_site_aniso_U_13
_atom_site_aniso_U_12
Ag1 0.0479(4) 0.0799(5) 0.0415(3) 0.0060(3) 0.0155(3) 0.0227(3)
Ag2 0.0648(4) 0.0891(5) 0.0407(3) 0.0020(3) 0.0200(3) -0.0306(3)
C9 0.030(3) 0.033(3) 0.036(3) -0.001(3) 0.011(3) 0.005(2)
C10 0.030(3) 0.040(4) 0.029(3) 0.001(3) 0.010(3) -0.001(2)
C15 0.046(4) 0.063(5) 0.034(4) -0.005(3) 0.019(3) 0.012(3)
C18 0.044(4) 0.041(4) 0.037(4) 0.006(3) 0.014(3) -0.003(3)
C19 0.037(3) 0.037(4) 0.034(3) 0.000(3) 0.016(3) 0.002(3)
C21 0.040(4) 0.048(4) 0.033(3) -0.005(3) 0.016(3) -0.009(3)
C22 0.033(3) 0.034(3) 0.032(3) 0.004(3) 0.010(3) 0.003(2)
C23 0.035(3) 0.043(4) 0.040(4) 0.001(3) 0.015(3) 0.002(3)
C25 0.042(4) 0.045(4) 0.042(4) 0.002(3) 0.017(3) -0.007(3)
C26 0.032(3) 0.036(3) 0.035(3) -0.004(3) 0.013(3) -0.001(3)
C27 0.036(3) 0.042(4) 0.031(3) 0.004(3) 0.015(3) 0.005(3)
C28 0.046(4) 0.049(4) 0.041(4) -0.001(3) 0.018(3) -0.009(3)
C32 0.047(4) 0.053(4) 0.034(4) 0.002(3) 0.017(3) 0.011(3)
C35 0.042(4) 0.049(4) 0.029(3) 0.000(3) 0.011(3) -0.007(3)
C36 0.044(4) 0.050(4) 0.036(4) 0.002(3) 0.020(3) 0.007(3)
C37 0.043(4) 0.073(5) 0.030(3) 0.003(3) 0.016(3) 0.020(3)
C38 0.050(4) 0.073(5) 0.042(4) 0.006(4) 0.024(4) 0.024(4)
C39 0.037(4) 0.040(4) 0.034(3) 0.005(3) 0.012(3) 0.001(3)
C40 0.033(3) 0.033(3) 0.042(4) 0.002(3) 0.016(3) 0.003(2)
C41 0.031(3) 0.033(3) 0.042(4) 0.005(3) 0.017(3) 0.001(2)
C42 0.040(4) 0.085(6) 0.043(4) 0.010(4) 0.011(3) -0.010(4)
C43 0.040(3) 0.035(3) 0.037(4) 0.002(3) 0.018(3) -0.002(3)
C45 0.036(4) 0.040(4) 0.043(4) 0.002(3) 0.015(3) 0.004(3)
C47 0.031(3) 0.045(4) 0.040(4) 0.006(3) 0.012(3) 0.000(3)
C48 0.041(4) 0.073(5) 0.032(4) 0.000(4) 0.012(3) 0.010(3)
C49 0.045(4) 0.046(4) 0.040(4) 0.003(3) 0.014(3) 0.007(3)
C50 0.041(4) 0.060(5) 0.040(4) 0.004(3) 0.017(3) -0.007(3)
C51 0.042(4) 0.082(6) 0.040(4) 0.005(4) -0.002(4) -0.010(4)
C52 0.037(4) 0.060(5) 0.052(5) 0.001(4) 0.017(3) -0.015(3)
C53 0.048(5) 0.101(7) 0.037(4) 0.016(4) 0.012(4) -0.004(4)
C55 0.042(4) 0.065(5) 0.046(4) 0.000(4) 0.009(3) -0.020(3)
C56 0.045(4) 0.076(5) 0.031(4) 0.000(4) 0.011(3) -0.013(4)
C57 0.057(5) 0.071(5) 0.044(4) 0.003(4) 0.022(4) 0.024(4)
C58 0.055(5) 0.068(5) 0.042(4) 0.003(4) 0.015(4) 0.025(4)
C59 0.061(5) 0.095(7) 0.039(4) 0.000(4) 0.007(4) 0.031(5)
C60 0.076(6) 0.082(6) 0.037(4) -0.004(4) 0.028(4) 0.019(5)
N1 0.045(3) 0.040(3) 0.041(3) -0.003(3) 0.022(3) 0.003(2)
N2 0.037(3) 0.057(4) 0.040(3) 0.003(3) 0.010(3) 0.014(3)
N3 0.058(4) 0.082(5) 0.034(3) -0.001(3) 0.016(3) 0.001(3)
N4 0.038(3) 0.043(3) 0.032(3) -0.002(2) 0.013(2) 0.001(2)
N5 0.040(3) 0.047(3) 0.034(3) 0.004(3) 0.015(3) 0.007(2)
N6 0.040(3) 0.042(3) 0.035(3) 0.000(2) 0.015(3) 0.006(2)
N7 0.043(3) 0.046(3) 0.042(3) 0.009(3) 0.019(3) -0.004(2)
N8 0.043(3) 0.052(4) 0.042(3) -0.004(3) 0.013(3) -0.012(3)
N9 0.055(4) 0.071(5) 0.034(3) 0.002(3) 0.011(3) 0.001(3)
N10 0.036(3) 0.039(3) 0.038(3) 0.002(2) 0.015(3) 0.000(2)
N11 0.032(3) 0.050(3) 0.033(3) 0.004(2) 0.009(2) -0.006(2)
N12 0.040(3) 0.052(4) 0.034(3) 0.000(3) 0.013(3) -0.010(3)
Mo1 0.0707(7) 0.0634(7) 0.0748(7) 0.000 0.0526(6) 0.000
Mo2 0.0417(3) 0.0450(4) 0.0286(3) 0.0022(2) 0.0141(3) 0.0001(2)
Mo3 0.0496(4) 0.0424(4) 0.0358(3) -0.0078(3) 0.0230(3) -0.0005(3)
Mo4 0.0577(6) 0.0753(7) 0.0397(5) 0.000 0.0199(5) 0.000
Mo5 0.0327(3) 0.0397(3) 0.0368(3) 0.0042(2) 0.0116(3) 0.0000(2)
O1 0.210(11) 0.132(9) 0.290(16) 0.113(10) 0.179(12) 0.112(8)
O2 0.076(4) 0.060(4) 0.061(4) -0.007(3) 0.030(3) -0.004(3)
O3 0.068(4) 0.108(5) 0.070(4) -0.003(4) 0.037(3) -0.018(3)
O4 0.072(4) 0.105(6) 0.067(4) 0.032(4) 0.012(3) 0.010(4)
O5 0.066(4) 0.070(4) 0.052(3) -0.001(3) 0.023(3) -0.004(3)
O6 0.097(5) 0.057(4) 0.051(3) 0.000(3) 0.021(3) 0.001(3)
O7 0.085(4) 0.076(4) 0.083(5) -0.022(3) 0.049(4) -0.023(3)
O8 0.040(3) 0.079(4) 0.096(5) 0.026(4) 0.024(3) -0.001(3)
O9 0.077(4) 0.098(5) 0.095(5) -0.004(4) 0.051(4) 0.003(4)
O10 0.093(5) 0.114(6) 0.075(4) -0.043(4) 0.050(4) -0.044(4)
O11 0.082(4) 0.070(4) 0.072(4) -0.004(3) 0.039(4) 0.013(3)
O12 0.076(4) 0.065(4) 0.078(4) 0.005(3) 0.049(3) 0.005(3)
O13 0.118(6) 0.091(6) 0.086(5) -0.012(4) 0.032(5) -0.001(4)

loop_
_atom_type_symbol
_atom_type_description
_atom_type_scat_dispersion_real
_atom_type_scat_dispersion_imag
_atom_type_scat_source
C C 0.0033 0.0016 'International Tables Vol C Tables 4.2.6.8 and 6.1.1.4'
H H 0.0000 0.0000 'International Tables Vol C Tables 4.2.6.8 and 6.1.1.4'
N N 0.0061 0.0033 'International Tables Vol C Tables 4.2.6.8 and 6.1.1.4'
O O 0.0106 0.0060 'International Tables Vol C Tables 4.2.6.8 and 6.1.1.4'
Mo Mo -1.6832 0.6857 'International Tables Vol C Tables 4.2.6.8 and 6.1.1.4'
Ag Ag -0.8971 1.1015 'International Tables Vol C Tables 4.2.6.8 and 6.1.1.4'

loop_
_geom_angle_atom_site_label_1
_geom_angle_atom_site_label_2
_geom_angle_atom_site_label_3
_geom_angle
_geom_angle_site_symmetry_1
_geom_angle_site_symmetry_3
N2 Ag1 N9 128.9(2) 3_545 3_444
N2 Ag1 N1 124.3(2) 3_545 .
N9 Ag1 N1 106.8(2) 3_444 .
N7 Ag2 N3 133.8(2) 3_445 .
N7 Ag2 N8 123.2(2) 3_445 .
N3 Ag2 N8 102.8(2) . .
N10 C9 N11 125.4(6) . .
N10 C9 C22 119.3(6) . .
N11 C9 C22 115.3(6) . .
N4 C10 N5 125.0(6) . .
N4 C10 C19 119.0(5) . .
N5 C10 C19 116.0(6) . .
C19 C15 C48 118.8(6) . .
N7 C18 C47 122.7(6) . .
C15 C19 C37 117.5(6) . .
C15 C19 C10 122.5(6) . .
C37 C19 C10 120.0(6) . .
C25 C21 C22 119.2(6) . .
C50 C22 C21 118.0(6) . .
C50 C22 C9 123.0(6) . .
C21 C22 C9 119.1(6) . .
C45 C23 C43 118.1(6) . .
N8 C25 C21 123.3(6) . .
N10 C26 N12 124.5(6) . .
N10 C26 C40 117.8(6) . .
N12 C26 C40 117.7(6) . .
N6 C27 N5 125.1(6) . .
N6 C27 C36 119.1(6) . .
N5 C27 C36 115.9(6) . .
C52 C28 C40 117.6(7) . .
N1 C32 C49 124.2(7) . .
C42 C35 C55 118.5(7) . .
C42 C35 C39 121.6(6) . .
C55 C35 C39 119.8(6) . .
C58 C36 C57 118.2(7) . .
C58 C36 C27 121.6(6) . .
C57 C36 C27 120.2(6) . .
C38 C37 C19 119.2(6) . .
N2 C38 C37 124.1(7) . .
N11 C39 N12 125.9(6) . .
N11 C39 C35 117.2(6) . .
N12 C39 C35 116.9(6) . .
C47 C40 C28 117.7(6) . .
C47 C40 C26 121.4(6) . .
C28 C40 C26 120.9(6) . .
N6 C41 N4 125.1(6) . .
N6 C41 C43 117.9(5) . .
N4 C41 C43 117.0(6) . .
C35 C42 C53 119.4(7) . .
C49 C43 C23 117.7(6) . .
C49 C43 C41 121.8(6) . .
C23 C43 C41 120.4(6) . .
N1 C45 C23 124.3(6) . .
C40 C47 C18 120.3(6) . .
N2 C48 C15 124.2(7) . .
C32 C49 C43 118.9(6) . .
C56 C50 C22 119.3(7) . .
N9 C51 C55 125.1(7) . .
N7 C52 C28 124.0(7) . .
N9 C53 C42 122.7(8) . .
C51 C55 C35 117.7(7) . .
N8 C56 C50 123.3(7) . .
C36 C57 C60 119.0(7) . .
C59 C58 C36 118.4(7) . .
N3 C59 C58 125.2(8) . .
N3 C60 C57 123.1(7) . .
C45 N1 C32 116.7(6) . .
C45 N1 Ag1 123.0(4) . .
C32 N1 Ag1 120.4(5) . .
C48 N2 C38 116.2(6) . .
C48 N2 Ag1 124.1(5) . 3_455
C38 N2 Ag1 119.4(5) . 3_455
C59 N3 C60 115.8(7) . .
C59 N3 Ag2 130.0(6) . .
C60 N3 Ag2 113.3(5) . .
C10 N4 C41 114.7(5) . .
C10 N5 C27 115.1(6) . .
C27 N6 C41 115.1(5) . .
C52 N7 C18 117.8(6) . .
C52 N7 Ag2 127.2(5) . 3
C18 N7 Ag2 115.1(5) . 3
C25 N8 C56 116.9(6) . .
C25 N8 Ag2 115.0(5) . .
C56 N8 Ag2 127.6(5) . .
C51 N9 C53 116.6(7) . .
C51 N9 Ag1 112.6(5) . 3_556
C53 N9 Ag1 130.7(5) . 3_556
C9 N10 C26 115.5(6) . .
C39 N11 C9 114.3(6) . .
C39 N12 C26 114.3(6) . .
O1 Mo1 O1 105.7(11) 2_653 .
O1 Mo1 O2 108.4(5) 2_653 2_653
O1 Mo1 O2 103.6(4) . 2_653
O1 Mo1 O2 103.6(4) 2_653 .
O1 Mo1 O2 108.4(5) . .
O2 Mo1 O2 125.8(4) 2_653 .
O3 Mo2 O4 103.0(3) . .
O3 Mo2 O5 103.4(3) . .
O4 Mo2 O5 99.2(3) . .
O3 Mo2 O2 92.9(3) . .
O4 Mo2 O2 100.7(3) . .
O5 Mo2 O2 150.6(3) . .
O3 Mo2 O7 164.3(3) . 2_653
O4 Mo2 O7 90.4(3) . 2_653
O5 Mo2 O7 82.0(3) . 2_653
O2 Mo2 O7 76.5(2) . 2_653
O3 Mo2 O6 91.0(3) . .
O4 Mo2 O6 165.5(3) . .
O5 Mo2 O6 73.6(2) . .
O2 Mo2 O6 81.9(2) . .
O7 Mo2 O6 76.2(2) 2_653 .
O10 Mo3 O9 103.5(3) . .
O10 Mo3 O5 97.6(4) . .
O9 Mo3 O5 99.5(3) . .
O10 Mo3 O11 103.3(4) . .
O9 Mo3 O11 96.7(3) . .
O5 Mo3 O11 149.8(2) . .
O10 Mo3 O12 90.8(3) . 2_653
O9 Mo3 O12 164.8(3) . 2_653
O5 Mo3 O12 83.3(2) . 2_653
O11 Mo3 O12 74.9(2) . 2_653
O10 Mo3 O6 162.8(3) . .
O9 Mo3 O6 92.3(3) . .
O5 Mo3 O6 72.7(2) . .
O11 Mo3 O6 81.3(2) . .
O12 Mo3 O6 74.2(2) 2_653 .
O13 Mo4 O13 107.1(6) . 2_653
O13 Mo4 O11 105.8(4) . .
O13 Mo4 O11 102.4(3) 2_653 .
O13 Mo4 O11 102.4(3) . 2_653
O13 Mo4 O11 105.8(4) 2_653 2_653
O11 Mo4 O11 131.6(4) . 2_653
O8 Mo5 O6 114.0(3) . .
O8 Mo5 O7 104.4(3) . .
O6 Mo5 O7 111.0(3) . .
O8 Mo5 O12 106.8(3) . .
O6 Mo5 O12 110.5(3) . .
O7 Mo5 O12 110.0(3) . .
Mo1 O2 Mo2 137.1(3) . .
Mo2 O5 Mo3 122.4(3) . .
Mo5 O6 Mo3 130.8(3) . .
Mo5 O6 Mo2 140.1(3) . .
Mo3 O6 Mo2 88.3(2) . .
Mo5 O7 Mo2 128.1(3) . 2_653
Mo4 O11 Mo3 126.0(3) . .
Mo5 O12 Mo3 128.6(3) . 2_653

loop_
_geom_bond_atom_site_label_1
_geom_bond_atom_site_label_2
_geom_bond_distance
_geom_bond_site_symmetry_2
Ag1 N2 2.276(5) 3_545
Ag1 N9 2.307(6) 3_444
Ag1 N1 2.316(5) .
Ag2 N7 2.282(5) 3_445
Ag2 N3 2.318(6) .
Ag2 N8 2.344(6) .
C9 N10 1.310(8) .
C9 N11 1.347(8) .
C9 C22 1.504(9) .
C10 N4 1.331(8) .
C10 N5 1.335(8) .
C10 C19 1.483(9) .
C15 C19 1.365(10) .
C15 C48 1.378(10) .
C18 N7 1.333(9) .
C18 C47 1.376(9) .
C19 C37 1.394(9) .
C21 C25 1.378(9) .
C21 C22 1.382(9) .
C22 C50 1.373(9) .
C23 C45 1.381(9) .
C23 C43 1.403(9) .
C25 N8 1.328(9) .
C26 N10 1.337(8) .
C26 N12 1.340(8) .
C26 C40 1.490(9) .
C27 N6 1.321(8) .
C27 N5 1.340(8) .
C27 C36 1.482(9) .
C28 C52 1.398(10) .
C28 C40 1.403(9) .
C32 N1 1.331(9) .
C32 C49 1.375(10) .
C35 C42 1.371(10) .
C35 C55 1.381(10) .
C35 C39 1.494(9) .
C36 C58 1.373(10) .
C36 C57 1.380(10) .
C37 C38 1.354(10) .
C38 N2 1.326(9) .
C39 N11 1.318(8) .
C39 N12 1.339(8) .
C40 C47 1.369(9) .
C41 N6 1.336(9) .
C41 N4 1.343(8) .
C41 C43 1.484(9) .
C42 C53 1.382(11) .
C43 C49 1.388(10) .
C45 N1 1.329(9) .
C48 N2 1.327(9) .
C50 C56 1.372(10) .
C51 N9 1.316(10) .
C51 C55 1.379(11) .
C52 N7 1.312(10) .
C53 N9 1.342(10) .
C56 N8 1.341(9) .
C57 C60 1.378(11) .
C58 C59 1.369(11) .
C59 N3 1.318(11) .
C60 N3 1.349(11) .
N2 Ag1 2.276(5) 3_455
N7 Ag2 2.282(5) 3
N9 Ag1 2.307(6) 3_556
Mo1 O1 1.697(10) 2_653
Mo1 O1 1.697(10) .
Mo1 O2 1.801(6) 2_653
Mo1 O2 1.801(6) .
Mo2 O3 1.676(6) .
Mo2 O4 1.707(6) .
Mo2 O5 1.878(6) .
Mo2 O2 1.971(6) .
Mo2 O7 2.306(6) 2_653
Mo2 O6 2.400(6) .
Mo3 O10 1.661(6) .
Mo3 O9 1.699(6) .
Mo3 O5 1.936(6) .
Mo3 O11 1.942(6) .
Mo3 O12 2.300(6) 2_653
Mo3 O6 2.400(6) .
Mo4 O13 1.686(8) .
Mo4 O13 1.686(8) 2_653
Mo4 O11 1.881(6) .
Mo4 O11 1.881(6) 2_653
Mo5 O8 1.681(5) .
Mo5 O6 1.752(6) .
Mo5 O7 1.789(7) .
Mo5 O12 1.804(6) .
O7 Mo2 2.306(6) 2_653
O12 Mo3 2.300(6) 2_653
